data_4325209
loop_
_publ_author_name
'Michael L. Singleton'
'Danielle J. Crouthers'
'Robert P. Duttweiler'
'Joseph H. Reibenspies'
'Marcetta Y. Darensbourg'

_publ_section_title
;
 Sulfonated Diiron Complexes as Water-Soluble Models of the
 [Fe-Fe]-Hydrogenase Enzyme Active Site
;
_journal_name_full 'Inorganic Chemistry'
_journal_page_first 5015
_journal_page_last 5026
_journal_paper_doi 10.1021/ic200272x
_journal_volume 50
_journal_year 2011
_chemical_formula_sum 'C27 H40 Fe2 N5 O8 P S3'
_chemical_formula_weight 801.49
_chemical_name_systematic
;
 ?
;
_space_group_IT_number 13
_symmetry_cell_setting monoclinic
_symmetry_space_group_name_Hall '-P 2yac'
_symmetry_space_group_name_H-M 'P 1 2/n 1'
_atom_sites_solution_hydrogens geom
_atom_sites_solution_primary direct
_atom_sites_solution_secondary difmap
_audit_creation_method SHELXL-97
_cell_angle_alpha 90.00
_cell_angle_beta 99.042(7)
_cell_angle_gamma 90.00
_cell_formula_units_Z 4
_cell_length_a 14.968(2)
_cell_length_b 7.6777(11)
_cell_length_c 30.718(4)
_cell_measurement_reflns_used 8647
_cell_measurement_temperature 110(2)
_cell_measurement_theta_max 61.54
_cell_measurement_theta_min 2.91
_cell_volume 3486.2(8)
_computing_cell_refinement 'Bruker FRAMBO'
_computing_data_collection 'Bruker FRAMBO'
_computing_data_reduction 'Bruker SAINT'
_computing_molecular_graphics 'Bruker SHELXTL'
_computing_publication_material 'Bruker SHELXTL'
_computing_structure_refinement 'SHELXL-97 (Sheldrick, 2008)'
_computing_structure_solution 'SHELXS-97 (Sheldrick, 2008)'
_diffrn_ambient_temperature 110(2)
_diffrn_measured_fraction_theta_full 0.932
_diffrn_measured_fraction_theta_max 0.932
_diffrn_measurement_device_type 'MWPC area detector'
_diffrn_measurement_method 'phi and omega scans'
_diffrn_radiation_monochromator graphite
_diffrn_radiation_source 'fine-focus sealed tube'
_diffrn_radiation_type CuK\a
_diffrn_radiation_wavelength 1.54178
_diffrn_reflns_av_R_equivalents 0.1313
_diffrn_reflns_av_sigmaI/netI 0.1365
_diffrn_reflns_limit_h_max 16
_diffrn_reflns_limit_h_min -14
_diffrn_reflns_limit_k_max 7
_diffrn_reflns_limit_k_min -8
_diffrn_reflns_limit_l_max 34
_diffrn_reflns_limit_l_min -34
_diffrn_reflns_number 20505
_diffrn_reflns_theta_full 59.99
_diffrn_reflns_theta_max 59.99
_diffrn_reflns_theta_min 2.91
_exptl_absorpt_coefficient_mu 9.241
_exptl_absorpt_correction_T_max 0.4584
_exptl_absorpt_correction_T_min 0.2594
_exptl_absorpt_correction_type multi-scan
_exptl_absorpt_process_details sadabs
_exptl_crystal_colour red
_exptl_crystal_density_diffrn 1.527
_exptl_crystal_description needle
_exptl_crystal_F_000 1664
_exptl_crystal_size_max 0.20
_exptl_crystal_size_mid 0.10
_exptl_crystal_size_min 0.10
_refine_diff_density_max 0.593
_refine_diff_density_min -0.867
_refine_diff_density_rms 0.101
_refine_ls_extinction_method none
_refine_ls_goodness_of_fit_ref 1.045
_refine_ls_hydrogen_treatment constr
_refine_ls_matrix_type full
_refine_ls_number_parameters 420
_refine_ls_number_reflns 4822
_refine_ls_number_restraints 6
_refine_ls_restrained_S_all 1.046
_refine_ls_R_factor_all 0.1517
_refine_ls_R_factor_gt 0.0796
_refine_ls_shift/su_max 0.096
_refine_ls_shift/su_mean 0.002
_refine_ls_structure_factor_coef Fsqd
_refine_ls_weighting_details 'calc w=1/[\s^2^(Fo^2^)+(0.0685P)^2^+9.4897P] where P=(Fo^2^+2Fc^2^)/3'
_refine_ls_weighting_scheme calc
_refine_ls_wR_factor_gt 0.1522
_refine_ls_wR_factor_ref 0.1805
_reflns_number_gt 2780
_reflns_number_total 4822
_reflns_threshold_expression >2sigma(I)
_cod_data_source_file ic200272x_si_004.cif
_cod_data_source_block djc
_cod_original_cell_volume 3486.3(9)
_cod_database_code 4325209

loop_
_symmetry_equiv_pos_as_xyz
'x, y, z'
'-x+1/2, y, -z+1/2'
'-x, -y, -z'
'x-1/2, -y, z-1/2'

loop_
_atom_site_label
_atom_site_type_symbol
_atom_site_fract_x
_atom_site_fract_y
_atom_site_fract_z
_atom_site_U_iso_or_equiv
_atom_site_adp_type
_atom_site_occupancy
_atom_site_symmetry_multiplicity
_atom_site_calc_flag
_atom_site_refinement_flags
Fe2 Fe 0.24206(9) 0.11443(19) 0.48798(4) 0.0316(4) Uani 1 1 d .
Fe1 Fe 0.27688(9) 0.4007(2) 0.45333(4) 0.0337(4) Uani 1 1 d .
P1 P 0.30326(16) 0.1238(3) 0.55837(7) 0.0359(6) Uani 1 1 d .
S1 S 0.16794(15) 0.3653(3) 0.49586(6) 0.0342(6) Uani 1 1 d .
S2 S 0.20875(15) 0.1693(3) 0.41509(6) 0.0328(6) Uani 1 1 d .
S3 S -0.01989(16) 0.9251(3) 0.28124(7) 0.0327(6) Uani 1 1 d .
O1 O 0.2278(4) 0.7203(10) 0.4016(2) 0.0460(19) Uani 1 1 d .
O2 O 0.3866(5) 0.5692(9) 0.5285(2) 0.065(2) Uani 1 1 d .
O3 O 0.4372(5) 0.3086(11) 0.4151(3) 0.073(3) Uani 1 1 d .
O4 O 0.3932(5) -0.1013(9) 0.4709(2) 0.0507(18) Uani 1 1 d U
O5 O 0.1100(4) -0.1622(10) 0.4947(2) 0.0500(19) Uani 1 1 d .
O6 O 0.0272(4) 0.8732(8) 0.24504(17) 0.0388(16) Uani 1 1 d .
O7 O -0.1176(4) 0.9177(8) 0.27096(18) 0.0386(16) Uani 1 1 d .
O8 O 0.0139(4) 1.0912(8) 0.30112(17) 0.0388(16) Uani 1 1 d .
N1 N 0.0497(5) 0.3567(10) 0.4153(2) 0.0326(19) Uani 1 1 d .
N2 N 0.3278(5) -0.0514(10) 0.6384(2) 0.037(2) Uani 1 1 d .
N3 N 0.4591(5) 0.1175(12) 0.6202(2) 0.046(2) Uani 1 1 d .
N4 N 0.3271(5) 0.2698(10) 0.6415(2) 0.036(2) Uani 1 1 d .
C1 C 0.2447(6) 0.5935(16) 0.4216(3) 0.045(3) Uani 1 1 d .
C2 C 0.3430(7) 0.5056(13) 0.4980(3) 0.046(3) Uani 1 1 d .
C3 C 0.3720(7) 0.3442(13) 0.4300(3) 0.045(3) Uani 1 1 d .
C4 C 0.3322(6) -0.0161(14) 0.4777(3) 0.037(2) Uani 1 1 d U
C5 C 0.1648(6) -0.0518(14) 0.4933(3) 0.037(3) Uani 1 1 d .
C7 C 0.0844(6) 0.1924(13) 0.4036(3) 0.038(3) Uani 1 1 d .
H7A H 0.0642 0.1728 0.3717 0.046 Uiso 1 1 calc R
H7B H 0.0572 0.0996 0.4197 0.046 Uiso 1 1 calc R
C8 C 0.0542(6) 0.3785(13) 0.4619(2) 0.040(3) Uani 1 1 d .
H8A H 0.0154 0.2886 0.4725 0.048 Uiso 1 1 calc R
H8B H 0.0278 0.4934 0.4672 0.048 Uiso 1 1 calc R
C9 C 0.0397(6) 0.4953(13) 0.3853(3) 0.031(2) Uani 1 1 d .
C10 C -0.0055(5) 0.6490(12) 0.3942(3) 0.031(2) Uani 1 1 d .
H10A H -0.0256 0.6632 0.4219 0.038 Uiso 1 1 calc R
C11 C -0.0207(6) 0.7791(13) 0.3630(3) 0.034(2) Uani 1 1 d .
H11A H -0.0529 0.8805 0.3691 0.041 Uiso 1 1 calc R
C12 C 0.0098(5) 0.7656(11) 0.3228(2) 0.024(2) Uani 1 1 d .
C13 C 0.0575(6) 0.6127(13) 0.3149(3) 0.038(3) Uani 1 1 d .
H13A H 0.0791 0.6007 0.2875 0.046 Uiso 1 1 calc R
C14 C 0.0738(6) 0.4806(13) 0.3455(3) 0.034(2) Uani 1 1 d .
H14A H 0.1076 0.3810 0.3396 0.041 Uiso 1 1 calc R
C15 C 0.2805(6) -0.0652(12) 0.5925(3) 0.040(3) Uani 1 1 d .
H15A H 0.2146 -0.0738 0.5927 0.048 Uiso 1 1 calc R
H15B H 0.3001 -0.1732 0.5791 0.048 Uiso 1 1 calc R
C16 C 0.4281(6) 0.1235(14) 0.5723(3) 0.045(3) Uani 1 1 d .
H16A H 0.4525 0.0213 0.5583 0.054 Uiso 1 1 calc R
H16B H 0.4523 0.2297 0.5601 0.054 Uiso 1 1 calc R
C17 C 0.2797(6) 0.2978(12) 0.5967(3) 0.037(2) Uani 1 1 d .
H17A H 0.2983 0.4114 0.5858 0.045 Uiso 1 1 calc R
H17B H 0.2138 0.3027 0.5972 0.045 Uiso 1 1 calc R
C18 C 0.4267(6) -0.0399(13) 0.6397(3) 0.037(3) Uani 1 1 d .
H18A H 0.4561 -0.0470 0.6708 0.044 Uiso 1 1 calc R
H18B H 0.4465 -0.1424 0.6242 0.044 Uiso 1 1 calc R
C19 C 0.4257(6) 0.2664(13) 0.6423(3) 0.041(3) Uani 1 1 d .
H19A H 0.4437 0.3744 0.6284 0.049 Uiso 1 1 calc R
H19B H 0.4557 0.2670 0.6735 0.049 Uiso 1 1 calc R
C20 C 0.2984(6) 0.1064(13) 0.6601(3) 0.036(2) Uani 1 1 d .
H20A H 0.2316 0.1057 0.6572 0.044 Uiso 1 1 calc R
H20B H 0.3233 0.1021 0.6919 0.044 Uiso 1 1 calc R
N1E N 0.2500 1.1456(16) 0.2500 0.046(3) Uani 1 2 d S
C1E C 0.1731(9) 1.3772(19) 0.1984(4) 0.114(6) Uani 1 1 d .
H1EA H 0.1138 1.4300 0.1884 0.170 Uiso 1 1 calc R
H1EB H 0.1928 1.3135 0.1740 0.170 Uiso 1 1 calc R
H1EC H 0.2171 1.4688 0.2086 0.170 Uiso 1 1 calc R
C2E C 0.1661(7) 1.2509(15) 0.2365(3) 0.063(4) Uani 1 1 d .
H2EA H 0.1530 1.3183 0.2623 0.075 Uiso 1 1 calc R
H2EB H 0.1146 1.1708 0.2276 0.075 Uiso 1 1 calc R
C3E C 0.2289(7) 1.0305(14) 0.2884(3) 0.050(3) Uani 1 1 d .
H3EA H 0.2107 1.1070 0.3115 0.060 Uiso 1 1 calc R
H3EB H 0.1767 0.9549 0.2774 0.060 Uiso 1 1 calc R
C4E C 0.3064(8) 0.917(2) 0.3093(4) 0.103(6) Uani 1 1 d .
H4EA H 0.2878 0.8501 0.3335 0.154 Uiso 1 1 calc R
H4EB H 0.3584 0.9901 0.3207 0.154 Uiso 1 1 calc R
H4EC H 0.3232 0.8364 0.2871 0.154 Uiso 1 1 calc R
N2E N 0.2500 -0.3959(13) 0.7500 0.029(2) Uani 1 2 d S
C5E C 0.1779(6) -0.3666(14) 0.6691(3) 0.049(3) Uani 1 1 d .
H5EA H 0.1542 -0.2802 0.6468 0.073 Uiso 1 1 calc R
H5EB H 0.1288 -0.4441 0.6746 0.073 Uiso 1 1 calc R
H5EC H 0.2254 -0.4352 0.6586 0.073 Uiso 1 1 calc R
C6E C 0.2167(6) -0.2748(12) 0.7114(3) 0.041(3) Uani 1 1 d .
H6EA H 0.1698 -0.1968 0.7200 0.049 Uiso 1 1 calc R
H6EB H 0.2679 -0.2009 0.7057 0.049 Uiso 1 1 calc R
C7E C 0.1753(7) -0.5141(13) 0.7607(3) 0.044(3) Uani 1 1 d .
H7EA H 0.2006 -0.5906 0.7856 0.053 Uiso 1 1 calc R
H7EB H 0.1553 -0.5896 0.7349 0.053 Uiso 1 1 calc R
C8E C 0.0928(7) -0.4207(14) 0.7729(3) 0.053(3) Uani 1 1 d .
H8EA H 0.0467 -0.5067 0.7774 0.079 Uiso 1 1 calc R
H8EB H 0.0681 -0.3413 0.7490 0.079 Uiso 1 1 calc R
H8EC H 0.1105 -0.3542 0.8001 0.079 Uiso 1 1 calc R

loop_
_atom_site_aniso_label
_atom_site_aniso_U_11
_atom_site_aniso_U_22
_atom_site_aniso_U_33
_atom_site_aniso_U_23
_atom_site_aniso_U_13
_atom_site_aniso_U_12
Fe2 0.0290(9) 0.0435(10) 0.0218(7) -0.0014(7) 0.0028(6) -0.0002(7)
Fe1 0.0315(9) 0.0414(10) 0.0274(7) -0.0034(7) 0.0026(6) -0.0021(7)
P1 0.0329(16) 0.0494(18) 0.0251(12) -0.0022(12) 0.0035(10) 0.0043(13)
S1 0.0322(15) 0.0465(17) 0.0239(11) -0.0007(11) 0.0040(9) 0.0028(12)
S2 0.0370(15) 0.0397(16) 0.0213(11) -0.0007(10) 0.0032(9) -0.0035(11)
S3 0.0325(15) 0.0382(17) 0.0253(12) 0.0024(11) -0.0023(10) -0.0026(11)
O1 0.045(5) 0.058(6) 0.032(4) 0.003(4) 0.000(3) -0.004(4)
O2 0.084(6) 0.055(6) 0.047(4) -0.007(4) -0.015(4) -0.026(4)
O3 0.020(5) 0.101(7) 0.104(6) -0.024(5) 0.024(4) -0.012(4)
O4 0.040(5) 0.062(5) 0.053(4) -0.002(4) 0.013(3) -0.004(4)
O5 0.032(4) 0.069(6) 0.050(4) 0.010(4) 0.009(3) -0.016(4)
O6 0.044(4) 0.048(5) 0.024(3) -0.005(3) 0.004(3) 0.000(3)
O7 0.029(4) 0.045(4) 0.039(3) 0.001(3) -0.002(3) 0.006(3)
O8 0.044(4) 0.040(4) 0.030(3) 0.000(3) -0.001(3) -0.008(3)
N1 0.035(5) 0.038(6) 0.025(4) -0.002(4) 0.003(3) -0.002(4)
N2 0.040(6) 0.049(6) 0.021(4) 0.002(4) 0.001(3) 0.008(4)
N3 0.041(5) 0.074(7) 0.021(4) -0.001(4) -0.006(3) 0.005(5)
N4 0.036(5) 0.052(6) 0.018(4) 0.002(4) 0.001(3) 0.012(4)
C1 0.043(7) 0.070(9) 0.019(5) -0.013(5) -0.003(4) -0.006(6)
C2 0.062(8) 0.032(7) 0.043(6) -0.011(5) 0.003(5) -0.017(5)
C3 0.036(7) 0.042(7) 0.055(6) -0.004(5) -0.002(5) 0.000(5)
C4 0.013(6) 0.064(7) 0.031(5) -0.006(4) -0.003(4) -0.011(4)
C5 0.020(6) 0.064(8) 0.030(5) 0.001(5) 0.010(4) 0.000(5)
C7 0.045(7) 0.042(7) 0.027(5) 0.011(5) 0.002(4) -0.019(5)
C8 0.030(6) 0.069(8) 0.023(5) 0.005(5) 0.006(4) 0.016(5)
C9 0.017(6) 0.060(7) 0.016(5) -0.002(5) -0.001(4) -0.005(5)
C10 0.028(6) 0.043(7) 0.025(5) -0.003(4) 0.009(4) 0.006(5)
C11 0.028(6) 0.045(7) 0.029(5) -0.004(5) 0.004(4) 0.005(5)
C12 0.023(6) 0.030(6) 0.021(4) -0.007(4) 0.005(4) -0.005(4)
C13 0.035(6) 0.053(8) 0.028(5) -0.007(5) 0.008(4) -0.012(5)
C14 0.027(6) 0.045(7) 0.027(5) -0.001(5) -0.004(4) -0.005(4)
C15 0.050(7) 0.046(7) 0.023(5) 0.001(4) -0.001(4) 0.015(5)
C16 0.052(7) 0.062(8) 0.024(5) -0.005(5) 0.012(4) 0.000(6)
C17 0.050(7) 0.030(6) 0.033(5) 0.006(4) 0.006(4) 0.012(5)
C18 0.041(7) 0.044(7) 0.026(5) -0.001(5) 0.003(4) 0.016(5)
C19 0.043(7) 0.045(7) 0.034(5) -0.018(5) 0.004(5) -0.004(5)
C20 0.038(6) 0.048(7) 0.021(4) -0.001(5) 0.000(4) 0.007(5)
N1E 0.018(7) 0.071(10) 0.048(7) 0.000 0.005(5) 0.000
C1E 0.122(12) 0.133(15) 0.096(10) 0.060(10) 0.051(9) 0.090(11)
C2E 0.060(8) 0.087(10) 0.042(6) 0.007(6) 0.010(6) 0.034(7)
C3E 0.040(7) 0.080(9) 0.035(6) 0.006(5) 0.020(5) -0.003(6)
C4E 0.057(9) 0.162(15) 0.094(10) 0.079(10) 0.025(7) 0.034(9)
N2E 0.030(7) 0.024(7) 0.032(5) 0.000 0.003(4) 0.000
C5E 0.045(7) 0.068(8) 0.032(5) 0.004(5) 0.004(4) -0.004(6)
C6E 0.046(7) 0.035(7) 0.040(5) 0.014(5) 0.003(5) 0.003(5)
C7E 0.051(8) 0.039(7) 0.040(6) 0.003(5) -0.002(5) -0.019(5)
C8E 0.050(8) 0.074(9) 0.035(6) 0.008(5) 0.011(5) -0.004(6)

loop_
_atom_type_symbol
_atom_type_description
_atom_type_scat_dispersion_real
_atom_type_scat_dispersion_imag
_atom_type_scat_source
C C 0.0181 0.0091 'International Tables Vol C Tables 4.2.6.8 and 6.1.1.4'
H H 0.0000 0.0000 'International Tables Vol C Tables 4.2.6.8 and 6.1.1.4'
N N 0.0311 0.0180 'International Tables Vol C Tables 4.2.6.8 and 6.1.1.4'
O O 0.0492 0.0322 'International Tables Vol C Tables 4.2.6.8 and 6.1.1.4'
P P 0.2955 0.4335 'International Tables Vol C Tables 4.2.6.8 and 6.1.1.4'
S S 0.3331 0.5567 'International Tables Vol C Tables 4.2.6.8 and 6.1.1.4'
Fe Fe -1.1336 3.1974 'International Tables Vol C Tables 4.2.6.8 and 6.1.1.4'

loop_
_geom_angle_atom_site_label_1
_geom_angle_atom_site_label_2
_geom_angle_atom_site_label_3
_geom_angle
_geom_angle_site_symmetry_1
_geom_angle_site_symmetry_3
C5 Fe2 C4 98.0(5) . .
C5 Fe2 P1 96.4(3) . .
C4 Fe2 P1 89.0(3) . .
C5 Fe2 S1 105.7(3) . .
C4 Fe2 S1 156.3(3) . .
P1 Fe2 S1 90.15(9) . .
C5 Fe2 S2 100.5(3) . .
C4 Fe2 S2 89.1(3) . .
P1 Fe2 S2 163.09(11) . .
S1 Fe2 S2 84.91(9) . .
C5 Fe2 Fe1 148.9(3) . .
C4 Fe2 Fe1 101.9(3) . .
P1 Fe2 Fe1 107.55(9) . .
S1 Fe2 Fe1 56.00(7) . .
S2 Fe2 Fe1 56.54(7) . .
C3 Fe1 C2 92.2(5) . .
C3 Fe1 C1 98.6(5) . .
C2 Fe1 C1 96.7(4) . .
C3 Fe1 S1 156.3(3) . .
C2 Fe1 S1 88.4(3) . .
C1 Fe1 S1 104.9(3) . .
C3 Fe1 S2 85.5(3) . .
C2 Fe1 S2 155.7(3) . .
C1 Fe1 S2 107.6(3) . .
S1 Fe1 S2 84.21(9) . .
C3 Fe1 Fe2 101.0(3) . .
C2 Fe1 Fe2 101.4(3) . .
C1 Fe1 Fe2 152.6(3) . .
S1 Fe1 Fe2 55.78(8) . .
S2 Fe1 Fe2 55.61(7) . .
C16 P1 C17 98.1(4) . .
C16 P1 C15 97.9(4) . .
C17 P1 C15 97.8(4) . .
C16 P1 Fe2 118.3(3) . .
C17 P1 Fe2 123.6(3) . .
C15 P1 Fe2 116.3(3) . .
C8 S1 Fe2 114.2(3) . .
C8 S1 Fe1 110.5(3) . .
Fe2 S1 Fe1 68.22(8) . .
C7 S2 Fe2 105.4(3) . .
C7 S2 Fe1 112.3(3) . .
Fe2 S2 Fe1 67.85(7) . .
O7 S3 O6 114.5(3) . .
O7 S3 O8 113.3(4) . .
O6 S3 O8 112.1(4) . .
O7 S3 C12 105.1(4) . .
O6 S3 C12 105.2(4) . .
O8 S3 C12 105.6(4) . .
C9 N1 C8 123.5(8) . .
C9 N1 C7 120.7(7) . .
C8 N1 C7 113.1(7) . .
C18 N2 C15 111.0(7) . .
C18 N2 C20 107.8(7) . .
C15 N2 C20 110.8(7) . .
C19 N3 C18 107.2(7) . .
C19 N3 C16 111.4(7) . .
C18 N3 C16 111.2(8) . .
C17 N4 C20 111.2(7) . .
C17 N4 C19 110.8(7) . .
C20 N4 C19 109.4(7) . .
O1 C1 Fe1 177.0(9) . .
O2 C2 Fe1 177.4(9) . .
O3 C3 Fe1 178.3(9) . .
O4 C4 Fe2 179.0(9) . .
O5 C5 Fe2 176.5(8) . .
N1 C7 S2 115.5(6) . .
N1 C7 H7A 108.4 . .
S2 C7 H7A 108.4 . .
N1 C7 H7B 108.4 . .
S2 C7 H7B 108.4 . .
H7A C7 H7B 107.5 . .
N1 C8 S1 116.8(6) . .
N1 C8 H8A 108.1 . .
S1 C8 H8A 108.1 . .
N1 C8 H8B 108.1 . .
S1 C8 H8B 108.1 . .
H8A C8 H8B 107.3 . .
N1 C9 C14 119.8(9) . .
N1 C9 C10 121.0(7) . .
C14 C9 C10 119.2(8) . .
C11 C10 C9 120.2(8) . .
C11 C10 H10A 119.9 . .
C9 C10 H10A 119.9 . .
C10 C11 C12 121.6(9) . .
C10 C11 H11A 119.2 . .
C12 C11 H11A 119.2 . .
C11 C12 C13 117.4(8) . .
C11 C12 S3 120.6(7) . .
C13 C12 S3 121.7(6) . .
C14 C13 C12 122.3(8) . .
C14 C13 H13A 118.9 . .
C12 C13 H13A 118.9 . .
C13 C14 C9 119.1(9) . .
C13 C14 H14A 120.4 . .
C9 C14 H14A 120.4 . .
N2 C15 P1 112.4(6) . .
N2 C15 H15A 109.1 . .
P1 C15 H15A 109.1 . .
N2 C15 H15B 109.1 . .
P1 C15 H15B 109.1 . .
H15A C15 H15B 107.9 . .
N3 C16 P1 112.2(6) . .
N3 C16 H16A 109.2 . .
P1 C16 H16A 109.2 . .
N3 C16 H16B 109.2 . .
P1 C16 H16B 109.2 . .
H16A C16 H16B 107.9 . .
N4 C17 P1 112.3(6) . .
N4 C17 H17A 109.1 . .
P1 C17 H17A 109.1 . .
N4 C17 H17B 109.1 . .
P1 C17 H17B 109.1 . .
H17A C17 H17B 107.9 . .
N3 C18 N2 115.7(7) . .
N3 C18 H18A 108.4 . .
N2 C18 H18A 108.4 . .
N3 C18 H18B 108.4 . .
N2 C18 H18B 108.4 . .
H18A C18 H18B 107.4 . .
N3 C19 N4 114.9(7) . .
N3 C19 H19A 108.5 . .
N4 C19 H19A 108.5 . .
N3 C19 H19B 108.5 . .
N4 C19 H19B 108.5 . .
H19A C19 H19B 107.5 . .
N4 C20 N2 113.5(7) . .
N4 C20 H20A 108.9 . .
N2 C20 H20A 108.9 . .
N4 C20 H20B 108.9 . .
N2 C20 H20B 108.9 . .
H20A C20 H20B 107.7 . .
C2E N1E C2E 114.6(13) 2 .
C2E N1E C3E 104.9(5) 2 2
C2E N1E C3E 111.2(5) . 2
C2E N1E C3E 111.2(5) 2 .
C2E N1E C3E 104.9(6) . .
C3E N1E C3E 110.3(11) 2 .
C2E C1E H1EA 109.5 . .
C2E C1E H1EB 109.5 . .
H1EA C1E H1EB 109.5 . .
C2E C1E H1EC 109.5 . .
H1EA C1E H1EC 109.5 . .
H1EB C1E H1EC 109.5 . .
N1E C2E C1E 113.4(9) . .
N1E C2E H2EA 108.9 . .
C1E C2E H2EA 108.9 . .
N1E C2E H2EB 108.9 . .
C1E C2E H2EB 108.9 . .
H2EA C2E H2EB 107.7 . .
C4E C3E N1E 114.7(7) . .
C4E C3E H3EA 108.6 . .
N1E C3E H3EA 108.6 . .
C4E C3E H3EB 108.6 . .
N1E C3E H3EB 108.6 . .
H3EA C3E H3EB 107.6 . .
C3E C4E H4EA 109.5 . .
C3E C4E H4EB 109.5 . .
H4EA C4E H4EB 109.5 . .
C3E C4E H4EC 109.5 . .
H4EA C4E H4EC 109.5 . .
H4EB C4E H4EC 109.5 . .
C7E N2E C7E 106.5(10) . 2_556
C7E N2E C6E 110.9(5) . 2_556
C7E N2E C6E 111.8(5) 2_556 2_556
C7E N2E C6E 111.8(5) . .
C7E N2E C6E 110.9(5) 2_556 .
C6E N2E C6E 105.0(9) 2_556 .
C6E C5E H5EA 109.5 . .
C6E C5E H5EB 109.5 . .
H5EA C5E H5EB 109.5 . .
C6E C5E H5EC 109.5 . .
H5EA C5E H5EC 109.5 . .
H5EB C5E H5EC 109.5 . .
C5E C6E N2E 114.7(8) . .
C5E C6E H6EA 108.6 . .
N2E C6E H6EA 108.6 . .
C5E C6E H6EB 108.6 . .
N2E C6E H6EB 108.6 . .
H6EA C6E H6EB 107.6 . .
N2E C7E C8E 115.2(8) . .
N2E C7E H7EA 108.5 . .
C8E C7E H7EA 108.5 . .
N2E C7E H7EB 108.5 . .
C8E C7E H7EB 108.5 . .
H7EA C7E H7EB 107.5 . .
C7E C8E H8EA 109.5 . .
C7E C8E H8EB 109.5 . .
H8EA C8E H8EB 109.5 . .
C7E C8E H8EC 109.5 . .
H8EA C8E H8EC 109.5 . .
H8EB C8E H8EC 109.5 . .

loop_
_geom_bond_atom_site_label_1
_geom_bond_atom_site_label_2
_geom_bond_distance
_geom_bond_site_symmetry_2
Fe2 C5 1.747(11) .
Fe2 C4 1.749(11) .
Fe2 P1 2.213(2) .
Fe2 S1 2.255(3) .
Fe2 S2 2.256(2) .
Fe2 Fe1 2.532(2) .
Fe1 C3 1.745(11) .
Fe1 C2 1.755(10) .
Fe1 C1 1.796(12) .
Fe1 S1 2.260(3) .
Fe1 S2 2.281(3) .
P1 C16 1.850(9) .
P1 C17 1.851(9) .
P1 C15 1.853(9) .
S1 C8 1.855(8) .
S2 C7 1.848(9) .
S3 O7 1.449(6) .
S3 O6 1.463(6) .
S3 O8 1.469(6) .
S3 C12 1.774(8) .
O1 C1 1.157(11) .
O2 C2 1.162(10) .
O3 C3 1.174(11) .
O4 C4 1.169(10) .
O5 C5 1.185(10) .
N1 C9 1.400(11) .
N1 C8 1.431(9) .
N1 C7 1.432(11) .
N2 C18 1.476(11) .
N2 C15 1.478(10) .
N2 C20 1.482(11) .
N3 C19 1.458(11) .
N3 C18 1.465(12) .
N3 C16 1.472(10) .
N4 C17 1.463(10) .
N4 C20 1.470(11) .
N4 C19 1.472(11) .
C7 H7A 0.9900 .
C7 H7B 0.9900 .
C8 H8A 0.9900 .
C8 H8B 0.9900 .
C9 C14 1.404(11) .
C9 C10 1.409(12) .
C10 C11 1.380(12) .
C10 H10A 0.9500 .
C11 C12 1.386(10) .
C11 H11A 0.9500 .
C12 C13 1.414(12) .
C13 C14 1.378(12) .
C13 H13A 0.9500 .
C14 H14A 0.9500 .
C15 H15A 0.9900 .
C15 H15B 0.9900 .
C16 H16A 0.9900 .
C16 H16B 0.9900 .
C17 H17A 0.9900 .
C17 H17B 0.9900 .
C18 H18A 0.9900 .
C18 H18B 0.9900 .
C19 H19A 0.9900 .
C19 H19B 0.9900 .
C20 H20A 0.9900 .
C20 H20B 0.9900 .
N1E C2E 1.496(11) 2
N1E C2E 1.496(11) .
N1E C3E 1.547(11) 2
N1E C3E 1.547(11) .
C1E C2E 1.536(14) .
C1E H1EA 0.9800 .
C1E H1EB 0.9800 .
C1E H1EC 0.9800 .
C2E H2EA 0.9900 .
C2E H2EB 0.9900 .
C3E C4E 1.511(13) .
C3E H3EA 0.9900 .
C3E H3EB 0.9900 .
C4E H4EA 0.9800 .
C4E H4EB 0.9800 .
C4E H4EC 0.9800 .
N2E C7E 1.516(10) .
N2E C7E 1.516(10) 2_556
N2E C6E 1.528(10) 2_556
N2E C6E 1.528(10) .
C5E C6E 1.512(12) .
C5E H5EA 0.9800 .
C5E H5EB 0.9800 .
C5E H5EC 0.9800 .
C6E H6EA 0.9900 .
C6E H6EB 0.9900 .
C7E C8E 1.525(13) .
C7E H7EA 0.9900 .
C7E H7EB 0.9900 .
C8E H8EA 0.9800 .
C8E H8EB 0.9800 .
C8E H8EC 0.9800 .

loop_
_geom_torsion_atom_site_label_1
_geom_torsion_atom_site_label_2
_geom_torsion_atom_site_label_3
_geom_torsion_atom_site_label_4
_geom_torsion
_geom_torsion_site_symmetry_1
C5 Fe2 Fe1 C3 -124.5(7) .
C4 Fe2 Fe1 C3 4.2(4) .
P1 Fe2 Fe1 C3 96.9(3) .
S1 Fe2 Fe1 C3 174.8(3) .
S2 Fe2 Fe1 C3 -76.7(3) .
C5 Fe2 Fe1 C2 141.0(7) .
C4 Fe2 Fe1 C2 -90.4(5) .
P1 Fe2 Fe1 C2 2.3(4) .
S1 Fe2 Fe1 C2 80.2(4) .
S2 Fe2 Fe1 C2 -171.3(4) .
C5 Fe2 Fe1 C1 10.6(9) .
C4 Fe2 Fe1 C1 139.2(7) .
P1 Fe2 Fe1 C1 -128.1(6) .
S1 Fe2 Fe1 C1 -50.2(6) .
S2 Fe2 Fe1 C1 58.3(6) .
C5 Fe2 Fe1 S1 60.8(6) .
C4 Fe2 Fe1 S1 -170.6(3) .
P1 Fe2 Fe1 S1 -77.87(10) .
S2 Fe2 Fe1 S1 108.52(10) .
C5 Fe2 Fe1 S2 -47.7(6) .
C4 Fe2 Fe1 S2 80.9(3) .
P1 Fe2 Fe1 S2 173.61(11) .
S1 Fe2 Fe1 S2 -108.52(10) .
C5 Fe2 P1 C16 131.9(5) .
C4 Fe2 P1 C16 33.9(5) .
S1 Fe2 P1 C16 -122.4(4) .
S2 Fe2 P1 C16 -49.6(6) .
Fe1 Fe2 P1 C16 -68.2(4) .
C5 Fe2 P1 C17 -104.8(5) .
C4 Fe2 P1 C17 157.3(5) .
S1 Fe2 P1 C17 1.0(4) .
S2 Fe2 P1 C17 73.7(5) .
Fe1 Fe2 P1 C17 55.1(4) .
C5 Fe2 P1 C15 15.8(5) .
C4 Fe2 P1 C15 -82.1(5) .
S1 Fe2 P1 C15 121.6(3) .
S2 Fe2 P1 C15 -165.6(5) .
Fe1 Fe2 P1 C15 175.7(3) .
C5 Fe2 S1 C8 -48.6(4) .
C4 Fe2 S1 C8 127.0(8) .
P1 Fe2 S1 C8 -145.2(3) .
S2 Fe2 S1 C8 50.9(3) .
Fe1 Fe2 S1 C8 103.5(3) .
C5 Fe2 S1 Fe1 -152.1(3) .
C4 Fe2 S1 Fe1 23.5(7) .
P1 Fe2 S1 Fe1 111.23(9) .
S2 Fe2 S1 Fe1 -52.58(8) .
C3 Fe1 S1 C8 -121.7(9) .
C2 Fe1 S1 C8 146.3(5) .
C1 Fe1 S1 C8 49.8(5) .
S2 Fe1 S1 C8 -56.9(4) .
Fe2 Fe1 S1 C8 -108.8(4) .
C3 Fe1 S1 Fe2 -12.9(8) .
C2 Fe1 S1 Fe2 -104.9(3) .
C1 Fe1 S1 Fe2 158.6(3) .
S2 Fe1 S1 Fe2 51.86(8) .
C5 Fe2 S2 C7 48.9(5) .
C4 Fe2 S2 C7 146.9(5) .
P1 Fe2 S2 C7 -129.6(5) .
S1 Fe2 S2 C7 -56.1(3) .
Fe1 Fe2 S2 C7 -108.2(3) .
C5 Fe2 S2 Fe1 157.1(3) .
C4 Fe2 S2 Fe1 -104.9(3) .
P1 Fe2 S2 Fe1 -21.4(4) .
S1 Fe2 S2 Fe1 52.11(8) .
C3 Fe1 S2 C7 -155.1(4) .
C2 Fe1 S2 C7 119.3(9) .
C1 Fe1 S2 C7 -57.5(4) .
S1 Fe1 S2 C7 46.2(3) .
Fe2 Fe1 S2 C7 98.3(3) .
C3 Fe1 S2 Fe2 106.6(3) .
C2 Fe1 S2 Fe2 21.1(9) .
C1 Fe1 S2 Fe2 -155.8(3) .
S1 Fe1 S2 Fe2 -52.01(8) .
C3 Fe1 C1 O1 -50(16) .
C2 Fe1 C1 O1 43(16) .
S1 Fe1 C1 O1 133(16) .
S2 Fe1 C1 O1 -138(16) .
Fe2 Fe1 C1 O1 174(100) .
C3 Fe1 C2 O2 -96(22) .
C1 Fe1 C2 O2 165(22) .
S1 Fe1 C2 O2 60(22) .
S2 Fe1 C2 O2 -12(23) .
Fe2 Fe1 C2 O2 6(22) .
C2 Fe1 C3 O3 -6(35) .
C1 Fe1 C3 O3 91(35) .
S1 Fe1 C3 O3 -97(35) .
S2 Fe1 C3 O3 -162(35) .
Fe2 Fe1 C3 O3 -108(35) .
C5 Fe2 C4 O4 -174(100) .
P1 Fe2 C4 O4 -77(44) .
S1 Fe2 C4 O4 11(44) .
S2 Fe2 C4 O4 86(44) .
Fe1 Fe2 C4 O4 30(44) .
C4 Fe2 C5 O5 -105(14) .
P1 Fe2 C5 O5 165(14) .
S1 Fe2 C5 O5 73(14) .
S2 Fe2 C5 O5 -15(15) .
Fe1 Fe2 C5 O5 24(15) .
C9 N1 C7 S2 88.5(8) .
C8 N1 C7 S2 -73.5(8) .
Fe2 S2 C7 N1 78.9(6) .
Fe1 S2 C7 N1 7.0(7) .
C9 N1 C8 S1 -102.2(9) .
C7 N1 C8 S1 59.2(9) .
Fe2 S1 C8 N1 -56.9(8) .
Fe1 S1 C8 N1 17.7(8) .
C8 N1 C9 C14 152.4(8) .
C7 N1 C9 C14 -7.8(12) .
C8 N1 C9 C10 -28.6(12) .
C7 N1 C9 C10 171.3(8) .
N1 C9 C10 C11 -175.2(8) .
C14 C9 C10 C11 3.9(13) .
C9 C10 C11 C12 -1.9(13) .
C10 C11 C12 C13 0.0(13) .
C10 C11 C12 S3 174.0(7) .
O7 S3 C12 C11 -61.4(8) .
O6 S3 C12 C11 177.4(7) .
O8 S3 C12 C11 58.6(8) .
O7 S3 C12 C13 112.4(7) .
O6 S3 C12 C13 -8.9(8) .
O8 S3 C12 C13 -127.6(7) .
C11 C12 C13 C14 0.0(13) .
S3 C12 C13 C14 -173.9(6) .
C12 C13 C14 C9 2.0(13) .
N1 C9 C14 C13 175.2(7) .
C10 C9 C14 C13 -3.8(12) .
C18 N2 C15 P1 -59.3(8) .
C20 N2 C15 P1 60.4(8) .
C16 P1 C15 N2 50.1(7) .
C17 P1 C15 N2 -49.2(7) .
Fe2 P1 C15 N2 177.1(5) .
C19 N3 C16 P1 -59.4(10) .
C18 N3 C16 P1 60.2(9) .
C17 P1 C16 N3 48.7(8) .
C15 P1 C16 N3 -50.3(8) .
Fe2 P1 C16 N3 -175.9(6) .
C20 N4 C17 P1 -61.6(8) .
C19 N4 C17 P1 60.3(9) .
C16 P1 C17 N4 -49.6(7) .
C15 P1 C17 N4 49.6(7) .
Fe2 P1 C17 N4 178.5(5) .
C19 N3 C18 N2 55.8(9) .
C16 N3 C18 N2 -66.2(9) .
C15 N2 C18 N3 65.7(9) .
C20 N2 C18 N3 -55.8(9) .
C18 N3 C19 N4 -54.9(9) .
C16 N3 C19 N4 67.1(10) .
C17 N4 C19 N3 -67.6(10) .
C20 N4 C19 N3 55.4(9) .
C17 N4 C20 N2 68.6(9) .
C19 N4 C20 N2 -54.2(8) .
C18 N2 C20 N4 53.8(8) .
C15 N2 C20 N4 -67.8(9) .
C2E N1E C2E C1E 57.3(10) 2
C3E N1E C2E C1E -61.4(13) 2
C3E N1E C2E C1E 179.5(10) .
C2E N1E C3E C4E -52.9(13) 2
C2E N1E C3E C4E -177.3(10) .
C3E N1E C3E C4E 63.0(9) 2
C7E N2E C6E C5E -58.2(10) .
C7E N2E C6E C5E 60.5(10) 2_556
C6E N2E C6E C5E -178.6(9) 2_556
C7E N2E C7E C8E 179.6(9) 2_556
C6E N2E C7E C8E 57.8(9) 2_556
C6E N2E C7E C8E -59.0(9) .
